data_1503710
loop_
_publ_author_name
'Fang, Zhen'
'Teo, Tang-Lin'
'Cai, Liping'
'Lai, Yee-Hing'
'Samoc, Anna'
'Samoc, Marek'

_publ_section_title
;
 Bridged triphenylamine-based dendrimers: tuning enhanced two-photon
 absorption performance with locked molecular planarity.
;
_journal_issue 1
_journal_name_full 'Organic letters'
_journal_page_first 1
_journal_page_last 4
_journal_paper_doi 10.1021/ol801238n
_journal_volume 11
_journal_year 2009
_chemical_formula_sum 'C27 H27 N'
_chemical_formula_weight 365.50
_chemical_name_systematic
; 
 ? 
;
_space_group_IT_number 14
_symmetry_cell_setting monoclinic
_symmetry_space_group_name_Hall '-P 2ybc'
_symmetry_space_group_name_H-M 'P 1 21/c 1'
_atom_sites_solution_hydrogens none
_atom_sites_solution_primary direct
_atom_sites_solution_secondary difmap
_audit_creation_method SHELXL-97
_cell_angle_alpha 90.00
_cell_angle_beta 90.0680(10)
_cell_angle_gamma 90.00
_cell_formula_units_Z 8
_cell_length_a 9.8160(5)
_cell_length_b 18.6778(9)
_cell_length_c 21.7184(10)
_cell_measurement_reflns_used 2548
_cell_measurement_temperature 223(2)
_cell_measurement_theta_max 22.23
_cell_measurement_theta_min 2.17
_cell_volume 3981.9(3)
_computing_cell_refinement 'Bruker SMART'
_computing_data_collection 'Bruker SMART'
_computing_data_reduction 'Bruker SAINT'
_computing_molecular_graphics 'Bruker SHELXTL'
_computing_publication_material 'Bruker SHELXTL'
_computing_structure_refinement 'SHELXL-97 (Sheldrick, 1997)'
_computing_structure_solution 'SHELXS-97 (Sheldrick, 1990)'
_diffrn_ambient_temperature 223(2)
_diffrn_measured_fraction_theta_full 0.999
_diffrn_measured_fraction_theta_max 0.999
_diffrn_measurement_device_type 'CCD area detector'
_diffrn_measurement_method 'phi and omega scans'
_diffrn_radiation_monochromator graphite
_diffrn_radiation_source 'fine-focus sealed tube'
_diffrn_radiation_type MoK\a
_diffrn_radiation_wavelength 0.71073
_diffrn_reflns_av_R_equivalents 0.0555
_diffrn_reflns_av_sigmaI/netI 0.0535
_diffrn_reflns_limit_h_max 11
_diffrn_reflns_limit_h_min -11
_diffrn_reflns_limit_k_max 12
_diffrn_reflns_limit_k_min -22
_diffrn_reflns_limit_l_max 25
_diffrn_reflns_limit_l_min -25
_diffrn_reflns_number 22962
_diffrn_reflns_theta_full 25.00
_diffrn_reflns_theta_max 25.00
_diffrn_reflns_theta_min 1.44
_exptl_absorpt_coefficient_mu 0.070
_exptl_absorpt_correction_T_max 0.9944
_exptl_absorpt_correction_T_min 0.9835
_exptl_absorpt_correction_type empirical
_exptl_absorpt_process_details 'Sadabs, (Sheldrick 2001)'
_exptl_crystal_colour Colourless
_exptl_crystal_density_diffrn 1.219
_exptl_crystal_density_meas 1.219
_exptl_crystal_density_method 'not measured'
_exptl_crystal_description Block
_exptl_crystal_F_000 1568
_exptl_crystal_size_max 0.24
_exptl_crystal_size_mid 0.20
_exptl_crystal_size_min 0.08
_refine_diff_density_max 0.395
_refine_diff_density_min -0.263
_refine_diff_density_rms 0.068
_refine_ls_extinction_method none
_refine_ls_goodness_of_fit_ref 1.105
_refine_ls_hydrogen_treatment none
_refine_ls_matrix_type full
_refine_ls_number_parameters 517
_refine_ls_number_reflns 7020
_refine_ls_number_restraints 0
_refine_ls_restrained_S_all 1.105
_refine_ls_R_factor_all 0.1472
_refine_ls_R_factor_gt 0.1234
_refine_ls_shift/su_max 0.000
_refine_ls_shift/su_mean 0.000
_refine_ls_structure_factor_coef Fsqd
_refine_ls_weighting_details 'calc w=1/[\s^2^(Fo^2^)+(0.0761P)^2^+16.1873P] where P=(Fo^2^+2Fc^2^)/3'
_refine_ls_weighting_scheme calc
_refine_ls_wR_factor_gt 0.2945
_refine_ls_wR_factor_ref 0.3063
_reflns_number_gt 5329
_reflns_number_total 7020
_reflns_threshold_expression >2sigma(I)
_cod_data_source_file ol801238n_si_001.cif
_cod_data_source_block 6378
_cod_depositor_comments
;
The following automatic conversions were performed:

'_symmetry_cell_setting' value 'Monoclinic' changed to 'monoclinic'
according to /home/saulius/struct/CIF-dictionaries/cif_core.dic
dictionary named 'cif_core.dic' version 2.4.2 from 2011-04-26.

Automatic conversion script
Id: cif_fix_values 1715 2011-07-08 13:25:40Z adriana 
;
_cod_original_sg_symbol_H-M P2(1)/c
_cod_database_code 1503710

loop_
_symmetry_equiv_pos_as_xyz
'x, y, z'
'-x, y+1/2, -z+1/2'
'-x, -y, -z'
'x, -y-1/2, z-1/2'

loop_
_atom_site_label
_atom_site_type_symbol
_atom_site_fract_x
_atom_site_fract_y
_atom_site_fract_z
_atom_site_U_iso_or_equiv
_atom_site_adp_type
_atom_site_occupancy
_atom_site_symmetry_multiplicity
_atom_site_calc_flag
_atom_site_refinement_flags
N1 N 0.7348(4) 0.7484(2) 0.23866(18) 0.0343(10) Uani 1 1 d .
N2 N 0.2356(4) 0.7584(2) 0.00774(18) 0.0309(9) Uani 1 1 d .
C1 C 0.7401(5) 0.8253(3) 0.2460(2) 0.0344(11) Uani 1 1 d .
C2 C 0.6596(5) 0.8694(3) 0.2075(2) 0.0401(12) Uani 1 1 d .
C3 C 0.6729(7) 0.9424(3) 0.2118(3) 0.0555(16) Uani 1 1 d .
H3 H 0.6203 0.9719 0.1860 0.067 Uiso 1 1 calc R
C4 C 0.7601(8) 0.9731(3) 0.2526(3) 0.0654(19) Uani 1 1 d .
H4 H 0.7722 1.0230 0.2532 0.079 Uiso 1 1 calc R
C5 C 0.8304(7) 0.9302(3) 0.2928(3) 0.0555(16) Uani 1 1 d .
H5 H 0.8850 0.9515 0.3233 0.067 Uiso 1 1 calc R
C6 C 0.8228(5) 0.8565(3) 0.2897(2) 0.0370(12) Uani 1 1 d .
C7 C 0.9014(6) 0.8142(3) 0.3378(2) 0.0419(13) Uani 1 1 d .
C8 C 0.8918(5) 0.7350(3) 0.3255(2) 0.0390(12) Uani 1 1 d .
C9 C 0.9614(7) 0.6881(4) 0.3633(3) 0.0584(17) Uani 1 1 d .
H9 H 1.0120 0.7075 0.3961 0.070 Uiso 1 1 calc R
C10 C 0.9617(9) 0.6152(4) 0.3562(4) 0.080(2) Uani 1 1 d .
H10 H 1.0063 0.5851 0.3845 0.097 Uiso 1 1 calc R
C11 C 0.8935(8) 0.5877(3) 0.3057(4) 0.0665(19) Uani 1 1 d .
H11 H 0.8952 0.5380 0.2987 0.080 Uiso 1 1 calc R
C12 C 0.8235(6) 0.6307(3) 0.2655(3) 0.0515(15) Uani 1 1 d .
C13 C 0.8164(5) 0.7047(3) 0.2761(2) 0.0366(12) Uani 1 1 d .
C14 C 0.7516(6) 0.5964(3) 0.2111(3) 0.0542(16) Uani 1 1 d .
C15 C 0.7190(6) 0.6523(3) 0.1620(3) 0.0512(16) Uani 1 1 d .
C16 C 0.6950(8) 0.6333(5) 0.1011(4) 0.081(2) Uani 1 1 d .
H16 H 0.7180 0.5869 0.0879 0.097 Uiso 1 1 calc R
C17 C 0.6388(9) 0.6800(5) 0.0598(3) 0.080(3) Uani 1 1 d .
H17 H 0.6316 0.6677 0.0180 0.096 Uiso 1 1 calc R
C18 C 0.5929(7) 0.7456(4) 0.0805(3) 0.0652(19) Uani 1 1 d .
H18 H 0.5440 0.7755 0.0536 0.078 Uiso 1 1 calc R
C19 C 0.6175(6) 0.7680(3) 0.1403(2) 0.0480(15) Uani 1 1 d .
C20 C 0.6912(5) 0.7230(3) 0.1799(2) 0.0414(13) Uani 1 1 d .
C21 C 0.5547(6) 0.8355(3) 0.1658(3) 0.0490(15) Uani 1 1 d .
C22 C 0.8449(7) 0.8310(4) 0.4014(3) 0.0607(17) Uani 1 1 d .
H22A H 0.7497 0.8172 0.4032 0.091 Uiso 1 1 calc R
H22B H 0.8532 0.8819 0.4094 0.091 Uiso 1 1 calc R
H22C H 0.8958 0.8046 0.4322 0.091 Uiso 1 1 calc R
C23 C 1.0544(6) 0.8352(4) 0.3360(3) 0.0573(17) Uani 1 1 d .
H23A H 1.1023 0.8112 0.3693 0.086 Uiso 1 1 calc R
H23B H 1.0633 0.8866 0.3408 0.086 Uiso 1 1 calc R
H23C H 1.0933 0.8207 0.2969 0.086 Uiso 1 1 calc R
C24 C 0.8404(9) 0.5353(5) 0.1843(4) 0.098(3) Uani 1 1 d .
H24A H 0.9256 0.5549 0.1694 0.147 Uiso 1 1 calc R
H24B H 0.7922 0.5125 0.1506 0.147 Uiso 1 1 calc R
H24C H 0.8588 0.5003 0.2162 0.147 Uiso 1 1 calc R
C25 C 0.6146(8) 0.5649(4) 0.2341(4) 0.081(2) Uani 1 1 d .
H25A H 0.6321 0.5302 0.2664 0.122 Uiso 1 1 calc R
H25B H 0.5679 0.5417 0.2002 0.122 Uiso 1 1 calc R
H25C H 0.5581 0.6032 0.2502 0.122 Uiso 1 1 calc R
C26 C 0.4311(6) 0.8122(4) 0.2055(3) 0.071(2) Uani 1 1 d .
H26A H 0.3698 0.7833 0.1808 0.106 Uiso 1 1 calc R
H26B H 0.3834 0.8544 0.2201 0.106 Uiso 1 1 calc R
H26C H 0.4629 0.7844 0.2404 0.106 Uiso 1 1 calc R
C27 C 0.5016(8) 0.8870(4) 0.1159(3) 0.079(2) Uani 1 1 d .
H27A H 0.5780 0.9064 0.0930 0.118 Uiso 1 1 calc R
H27B H 0.4517 0.9258 0.1352 0.118 Uiso 1 1 calc R
H27C H 0.4417 0.8613 0.0880 0.118 Uiso 1 1 calc R
C28 C 0.2430(5) 0.8340(3) -0.0009(2) 0.0360(12) Uani 1 1 d .
C29 C 0.3290(6) 0.8649(3) -0.0443(2) 0.0404(13) Uani 1 1 d .
C30 C 0.3434(7) 0.9375(3) -0.0461(3) 0.0569(17) Uani 1 1 d .
H30 H 0.4039 0.9581 -0.0746 0.068 Uiso 1 1 calc R
C31 C 0.2697(8) 0.9817(3) -0.0065(3) 0.069(2) Uani 1 1 d .
H31 H 0.2822 1.0316 -0.0074 0.083 Uiso 1 1 calc R
C32 C 0.1797(7) 0.9519(3) 0.0334(3) 0.0579(17) Uani 1 1 d .
H32 H 0.1268 0.9818 0.0586 0.070 Uiso 1 1 calc R
C33 C 0.1639(5) 0.8785(3) 0.0378(3) 0.0410(13) Uani 1 1 d .
C34 C 0.0540(6) 0.8453(3) 0.0775(3) 0.0470(14) Uani 1 1 d .
C35 C 0.1122(5) 0.7765(3) 0.1039(2) 0.0433(13) Uani 1 1 d .
C36 C 0.0836(6) 0.7539(4) 0.1635(3) 0.0549(16) Uani 1 1 d .
H36 H 0.0372 0.7847 0.1905 0.066 Uiso 1 1 calc R
C37 C 0.1223(8) 0.6874(4) 0.1832(3) 0.069(2) Uani 1 1 d .
H37 H 0.1085 0.6737 0.2244 0.083 Uiso 1 1 calc R
C38 C 0.1822(7) 0.6404(4) 0.1418(3) 0.0639(18) Uani 1 1 d .
H38 H 0.2035 0.5938 0.1548 0.077 Uiso 1 1 calc R
C39 C 0.2115(5) 0.6607(3) 0.0815(3) 0.0440(13) Uani 1 1 d .
C40 C 0.1876(5) 0.7316(3) 0.0651(2) 0.0376(12) Uani 1 1 d .
C41 C 0.2521(6) 0.6049(3) 0.0342(3) 0.0501(15) Uani 1 1 d .
C42 C 0.3199(5) 0.6393(3) -0.0208(3) 0.0389(12) Uani 1 1 d .
C43 C 0.3863(7) 0.5957(3) -0.0626(3) 0.0590(17) Uani 1 1 d .
H43 H 0.3838 0.5458 -0.0566 0.071 Uiso 1 1 calc R
C44 C 0.4553(7) 0.6220(4) -0.1123(3) 0.0634(18) Uani 1 1 d .
H44 H 0.4985 0.5914 -0.1406 0.076 Uiso 1 1 calc R
C45 C 0.4589(7) 0.6951(3) -0.1191(3) 0.0550(16) Uani 1 1 d .
H45 H 0.5093 0.7145 -0.1519 0.066 Uiso 1 1 calc R
C46 C 0.3916(5) 0.7417(3) -0.0799(2) 0.0381(12) Uani 1 1 d .
C47 C 0.3155(5) 0.7129(3) -0.0311(2) 0.0355(12) Uani 1 1 d .
C48 C 0.4078(6) 0.8212(3) -0.0921(2) 0.0425(13) Uani 1 1 d .
C49 C 0.0058(8) 0.8969(4) 0.1287(3) 0.075(2) Uani 1 1 d .
H49A H -0.0688 0.8751 0.1512 0.112 Uiso 1 1 calc R
H49B H -0.0247 0.9414 0.1103 0.112 Uiso 1 1 calc R
H49C H 0.0807 0.9064 0.1567 0.112 Uiso 1 1 calc R
C50 C -0.0695(6) 0.8256(4) 0.0377(3) 0.0663(19) Uani 1 1 d .
H50A H -0.0422 0.7913 0.0066 0.099 Uiso 1 1 calc R
H50B H -0.1048 0.8683 0.0180 0.099 Uiso 1 1 calc R
H50C H -0.1396 0.8046 0.0635 0.099 Uiso 1 1 calc R
C51 C 0.1176(7) 0.5686(4) 0.0138(4) 0.075(2) Uani 1 1 d .
H51A H 0.0560 0.6045 -0.0026 0.113 Uiso 1 1 calc R
H51B H 0.0756 0.5454 0.0489 0.113 Uiso 1 1 calc R
H51C H 0.1368 0.5333 -0.0178 0.113 Uiso 1 1 calc R
C52 C 0.3436(9) 0.5469(4) 0.0628(4) 0.086(3) Uani 1 1 d .
H52A H 0.3596 0.5094 0.0328 0.128 Uiso 1 1 calc R
H52B H 0.2990 0.5268 0.0987 0.128 Uiso 1 1 calc R
H52C H 0.4299 0.5680 0.0749 0.128 Uiso 1 1 calc R
C53 C 0.5605(6) 0.8410(4) -0.0889(3) 0.0597(17) Uani 1 1 d .
H53A H 0.5970 0.8272 -0.0491 0.090 Uiso 1 1 calc R
H53B H 0.5709 0.8922 -0.0944 0.090 Uiso 1 1 calc R
H53C H 0.6094 0.8160 -0.1211 0.090 Uiso 1 1 calc R
C54 C 0.3493(8) 0.8401(4) -0.1557(3) 0.0654(19) Uani 1 1 d .
H54A H 0.3979 0.8136 -0.1872 0.098 Uiso 1 1 calc R
H54B H 0.3596 0.8910 -0.1629 0.098 Uiso 1 1 calc R
H54C H 0.2534 0.8275 -0.1570 0.098 Uiso 1 1 calc R

loop_
_atom_site_aniso_label
_atom_site_aniso_U_11
_atom_site_aniso_U_22
_atom_site_aniso_U_33
_atom_site_aniso_U_23
_atom_site_aniso_U_13
_atom_site_aniso_U_12
N1 0.034(2) 0.035(2) 0.034(2) -0.0001(18) -0.0019(18) -0.0098(19)
N2 0.033(2) 0.029(2) 0.031(2) 0.0031(17) 0.0024(17) -0.0017(17)
C1 0.031(3) 0.040(3) 0.033(3) 0.002(2) 0.008(2) 0.001(2)
C2 0.041(3) 0.044(3) 0.036(3) 0.005(2) -0.001(2) -0.003(2)
C3 0.062(4) 0.045(4) 0.060(4) 0.007(3) -0.015(3) 0.013(3)
C4 0.089(5) 0.034(3) 0.073(5) -0.002(3) -0.023(4) 0.008(3)
C5 0.064(4) 0.048(4) 0.054(4) -0.015(3) -0.012(3) 0.000(3)
C6 0.036(3) 0.036(3) 0.039(3) -0.007(2) 0.000(2) -0.001(2)
C7 0.047(3) 0.045(3) 0.034(3) -0.002(2) -0.003(2) -0.002(3)
C8 0.042(3) 0.039(3) 0.036(3) 0.007(2) -0.002(2) -0.003(2)
C9 0.065(4) 0.057(4) 0.053(4) 0.013(3) -0.005(3) 0.003(3)
C10 0.105(6) 0.049(4) 0.087(6) 0.030(4) -0.006(5) 0.016(4)
C11 0.080(5) 0.036(3) 0.083(5) 0.010(3) -0.001(4) 0.002(3)
C12 0.047(3) 0.031(3) 0.077(4) 0.005(3) 0.011(3) -0.006(3)
C13 0.039(3) 0.034(3) 0.038(3) 0.002(2) 0.009(2) -0.003(2)
C14 0.049(3) 0.037(3) 0.077(4) -0.017(3) 0.005(3) -0.012(3)
C15 0.048(3) 0.060(4) 0.046(3) -0.016(3) 0.012(3) -0.020(3)
C16 0.093(6) 0.082(6) 0.067(5) -0.040(4) 0.012(4) -0.030(5)
C17 0.097(6) 0.106(7) 0.037(4) -0.013(4) -0.003(4) -0.040(5)
C18 0.066(4) 0.084(5) 0.046(4) -0.004(4) -0.014(3) -0.032(4)
C19 0.047(3) 0.063(4) 0.034(3) 0.002(3) -0.005(2) -0.028(3)
C20 0.039(3) 0.054(3) 0.031(3) -0.004(2) 0.007(2) -0.019(3)
C21 0.044(3) 0.060(4) 0.042(3) 0.013(3) -0.008(3) -0.010(3)
C22 0.081(5) 0.061(4) 0.039(3) -0.005(3) -0.008(3) 0.006(4)
C23 0.054(4) 0.060(4) 0.058(4) 0.005(3) -0.015(3) -0.019(3)
C24 0.099(7) 0.081(6) 0.113(7) -0.042(5) 0.001(5) 0.014(5)
C25 0.074(5) 0.068(5) 0.101(6) 0.009(4) 0.001(4) -0.029(4)
C26 0.040(3) 0.099(6) 0.073(5) 0.017(4) -0.004(3) -0.008(4)
C27 0.082(5) 0.086(5) 0.068(5) 0.025(4) -0.033(4) -0.017(4)
C28 0.042(3) 0.033(3) 0.034(3) -0.002(2) -0.004(2) 0.004(2)
C29 0.042(3) 0.036(3) 0.043(3) 0.010(2) 0.003(2) 0.002(2)
C30 0.075(4) 0.041(3) 0.055(4) 0.008(3) 0.016(3) -0.005(3)
C31 0.092(5) 0.035(3) 0.081(5) 0.004(3) 0.021(4) 0.003(3)
C32 0.068(4) 0.040(4) 0.065(4) -0.007(3) 0.014(3) 0.010(3)
C33 0.039(3) 0.038(3) 0.045(3) -0.001(2) 0.006(2) 0.011(2)
C34 0.043(3) 0.052(4) 0.047(3) -0.017(3) 0.008(3) 0.002(3)
C35 0.038(3) 0.054(3) 0.038(3) -0.006(3) 0.004(2) -0.015(3)
C36 0.056(4) 0.064(4) 0.044(3) -0.001(3) 0.011(3) -0.016(3)
C37 0.079(5) 0.088(6) 0.041(4) 0.016(4) 0.016(3) -0.028(4)
C38 0.070(4) 0.059(4) 0.063(4) 0.023(3) 0.001(4) -0.014(3)
C39 0.038(3) 0.043(3) 0.051(3) 0.009(3) -0.005(2) -0.012(2)
C40 0.032(3) 0.044(3) 0.037(3) 0.001(2) -0.002(2) -0.009(2)
C41 0.046(3) 0.038(3) 0.067(4) 0.006(3) -0.004(3) 0.000(3)
C42 0.034(3) 0.030(3) 0.052(3) -0.004(2) -0.004(2) 0.003(2)
C43 0.061(4) 0.038(3) 0.078(5) -0.007(3) -0.004(3) 0.009(3)
C44 0.077(5) 0.051(4) 0.062(4) -0.017(3) 0.011(4) 0.015(3)
C45 0.063(4) 0.056(4) 0.046(3) -0.007(3) 0.016(3) 0.008(3)
C46 0.037(3) 0.048(3) 0.029(3) 0.002(2) 0.001(2) 0.003(2)
C47 0.034(3) 0.038(3) 0.034(3) -0.004(2) -0.005(2) 0.004(2)
C48 0.048(3) 0.045(3) 0.035(3) 0.001(2) 0.004(2) 0.000(3)
C49 0.085(5) 0.069(5) 0.070(5) -0.019(4) 0.040(4) -0.001(4)
C50 0.040(3) 0.084(5) 0.075(5) -0.002(4) -0.001(3) 0.001(3)
C51 0.064(4) 0.061(5) 0.100(6) -0.014(4) 0.007(4) -0.028(4)
C52 0.091(6) 0.069(5) 0.097(6) 0.042(5) 0.003(5) 0.023(4)
C53 0.058(4) 0.057(4) 0.064(4) 0.005(3) 0.018(3) -0.006(3)
C54 0.092(5) 0.065(4) 0.040(3) 0.008(3) 0.004(3) 0.016(4)

loop_
_atom_type_symbol
_atom_type_description
_atom_type_scat_dispersion_real
_atom_type_scat_dispersion_imag
_atom_type_scat_source
C C 0.0033 0.0016 'International Tables Vol C Tables 4.2.6.8 and 6.1.1.4'
H H 0.0000 0.0000 'International Tables Vol C Tables 4.2.6.8 and 6.1.1.4'
N N 0.0061 0.0033 'International Tables Vol C Tables 4.2.6.8 and 6.1.1.4'

loop_
_geom_angle_atom_site_label_1
_geom_angle_atom_site_label_2
_geom_angle_atom_site_label_3
_geom_angle
C13 N1 C20 119.8(4)
C13 N1 C1 119.6(4)
C20 N1 C1 116.0(4)
C40 N2 C28 118.7(4)
C40 N2 C47 119.3(4)
C28 N2 C47 118.9(4)
C6 C1 C2 119.3(5)
C6 C1 N1 121.1(5)
C2 C1 N1 119.6(5)
C3 C2 C1 119.0(5)
C3 C2 C21 121.5(5)
C1 C2 C21 119.4(5)
C4 C3 C2 121.6(6)
C3 C4 C5 119.1(6)
C4 C5 C6 121.5(6)
C1 C6 C5 119.2(5)
C1 C6 C7 123.6(5)
C5 C6 C7 117.1(5)
C8 C7 C6 110.9(4)
C8 C7 C22 109.8(5)
C6 C7 C22 109.4(5)
C8 C7 C23 107.7(5)
C6 C7 C23 110.1(5)
C22 C7 C23 108.9(5)
C9 C8 C13 117.0(5)
C9 C8 C7 119.2(5)
C13 C8 C7 123.8(5)
C10 C9 C8 124.4(7)
C9 C10 C11 117.2(6)
C12 C11 C10 122.0(6)
C11 C12 C13 119.9(6)
C11 C12 C14 118.7(6)
C13 C12 C14 121.4(6)
N1 C13 C12 120.4(5)
N1 C13 C8 120.2(5)
C12 C13 C8 119.3(5)
C12 C14 C15 110.6(5)
C12 C14 C24 110.0(6)
C15 C14 C24 111.1(6)
C12 C14 C25 108.1(6)
C15 C14 C25 107.7(5)
C24 C14 C25 109.3(6)
C16 C15 C20 118.1(7)
C16 C15 C14 121.7(6)
C20 C15 C14 119.5(5)
C17 C16 C15 122.0(7)
C16 C17 C18 118.9(6)
C17 C18 C19 121.2(7)
C18 C19 C20 118.9(6)
C18 C19 C21 121.8(6)
C20 C19 C21 119.1(5)
C19 C20 C15 119.6(5)
C19 C20 N1 120.3(5)
C15 C20 N1 120.1(5)
C19 C21 C2 107.0(5)
C19 C21 C27 113.7(5)
C2 C21 C27 112.9(5)
C19 C21 C26 106.9(5)
C2 C21 C26 108.5(5)
C27 C21 C26 107.6(5)
C29 C28 C33 119.5(5)
C29 C28 N2 122.0(5)
C33 C28 N2 118.4(5)
C30 C29 C28 119.7(5)
C30 C29 C48 117.3(5)
C28 C29 C48 123.0(5)
C29 C30 C31 121.1(6)
C32 C31 C30 119.2(6)
C31 C32 C33 121.7(6)
C32 C33 C28 118.7(5)
C32 C33 C34 121.7(5)
C28 C33 C34 119.3(5)
C33 C34 C35 107.1(4)
C33 C34 C50 110.0(5)
C35 C34 C50 107.9(5)
C33 C34 C49 111.9(5)
C35 C34 C49 111.7(5)
C50 C34 C49 108.3(5)
C36 C35 C40 119.0(6)
C36 C35 C34 122.2(5)
C40 C35 C34 118.5(5)
C37 C36 C35 120.8(6)
C36 C37 C38 119.2(6)
C37 C38 C39 121.7(6)
C40 C39 C38 117.6(6)
C40 C39 C41 121.7(5)
C38 C39 C41 120.3(5)
C39 C40 C35 120.3(5)
C39 C40 N2 120.2(5)
C35 C40 N2 119.5(5)
C42 C41 C39 111.1(5)
C42 C41 C52 111.2(5)
C39 C41 C52 111.4(6)
C42 C41 C51 109.6(5)
C39 C41 C51 105.6(5)
C52 C41 C51 107.8(6)
C43 C42 C47 119.4(5)
C43 C42 C41 118.4(5)
C47 C42 C41 122.2(5)
C44 C43 C42 122.7(6)
C43 C44 C45 117.1(6)
C44 C45 C46 123.1(6)
C45 C46 C47 118.6(5)
C45 C46 C48 117.2(5)
C47 C46 C48 124.2(5)
C42 C47 C46 118.8(5)
C42 C47 N2 120.6(5)
C46 C47 N2 120.6(5)
C46 C48 C29 110.6(4)
C46 C48 C54 110.0(5)
C29 C48 C54 107.4(5)
C46 C48 C53 109.2(5)
C29 C48 C53 109.4(5)
C54 C48 C53 110.3(5)

loop_
_geom_bond_atom_site_label_1
_geom_bond_atom_site_label_2
_geom_bond_distance
N1 C13 1.402(7)
N1 C20 1.426(6)
N1 C1 1.447(7)
N2 C40 1.424(6)
N2 C28 1.426(6)
N2 C47 1.432(6)
C1 C6 1.377(7)
C1 C2 1.414(7)
C2 C3 1.374(8)
C2 C21 1.510(8)
C3 C4 1.357(9)
C4 C5 1.372(9)
C5 C6 1.382(8)
C6 C7 1.519(7)
C7 C8 1.507(8)
C7 C22 1.522(8)
C7 C23 1.552(8)
C8 C9 1.381(8)
C8 C13 1.421(7)
C9 C10 1.371(10)
C10 C11 1.383(10)
C11 C12 1.370(9)
C12 C13 1.403(7)
C12 C14 1.518(9)
C14 C15 1.526(9)
C14 C24 1.549(9)
C14 C25 1.550(9)
C15 C16 1.390(9)
C15 C20 1.404(8)
C16 C17 1.367(11)
C17 C18 1.380(11)
C18 C19 1.385(8)
C19 C20 1.403(8)
C19 C21 1.508(9)
C21 C27 1.540(8)
C21 C26 1.551(8)
C28 C29 1.391(7)
C28 C33 1.414(7)
C29 C30 1.363(8)
C29 C48 1.531(8)
C30 C31 1.397(9)
C31 C32 1.357(9)
C32 C33 1.381(8)
C33 C34 1.515(8)
C34 C35 1.519(8)
C34 C50 1.532(8)
C34 C49 1.546(8)
C35 C36 1.389(8)
C35 C40 1.401(8)
C36 C37 1.368(10)
C37 C38 1.387(10)
C38 C39 1.393(8)
C39 C40 1.392(8)
C39 C41 1.517(8)
C41 C42 1.512(8)
C41 C52 1.536(8)
C41 C51 1.549(9)
C42 C43 1.384(8)
C42 C47 1.393(7)
C43 C44 1.366(9)
C44 C45 1.375(9)
C45 C46 1.385(8)
C46 C47 1.405(7)
C46 C48 1.516(8)
C48 C54 1.536(8)
C48 C53 1.546(8)

loop_
_cod_related_entry_id
_cod_related_entry_code
_cod_related_entry_database
1 29545917 ChemSpider
